data_4032353
loop_
_publ_author_name
'Korb, Marcus'
'Lehrich, Steve W.'
'Lang, Heinrich'

_publ_section_title
;
 Reactivity of Ferrocenyl Phosphates Bearing (Hetero-)Aromatics and
 [3]Ferrocenophanes toward Anionic Phospho-Fries Rearrangements
;
_journal_name_full 'The Journal of Organic Chemistry'
_journal_paper_doi 10.1021/acs.joc.7b00030
_journal_year 2017
_chemical_formula_moiety 'C31 H29 Fe3 O4 P'
_chemical_formula_sum 'C31 H29 Fe3 O4 P'
_chemical_formula_weight 664.06
_chemical_name_systematic
;
 ?
;
_space_group_crystal_system triclinic
_space_group_IT_number 2
_space_group_name_Hall '-P 1'
_space_group_name_H-M_alt 'P -1'
_symmetry_space_group_name_Hall '-P 1'
_symmetry_space_group_name_H-M 'P -1'
_atom_sites_solution_hydrogens geom
_audit_creation_method SHELXL-2013
_cell_angle_alpha 88.134(8)
_cell_angle_beta 76.822(7)
_cell_angle_gamma 78.953(6)
_cell_formula_units_Z 2
_cell_length_a 8.0069(5)
_cell_length_b 11.3428(11)
_cell_length_c 15.2484(14)
_cell_measurement_reflns_used 1821
_cell_measurement_temperature 112.4(5)
_cell_measurement_theta_max 26.5280
_cell_measurement_theta_min 3.4960
_cell_volume 1323.3(2)
_computing_cell_refinement
;
CrysAlisPro, Agilent Technologies,
Version 1.171.37.35 (release 13-08-2014 CrysAlis171 .NET)
(compiled Aug 13 2014,18:06:01)
;
_computing_data_collection
;
CrysAlisPro, Agilent Technologies,
Version 1.171.37.35 (release 13-08-2014 CrysAlis171 .NET)
(compiled Aug 13 2014,18:06:01)
;
_computing_data_reduction
;
CrysAlisPro, Agilent Technologies,
Version 1.171.37.35 (release 13-08-2014 CrysAlis171 .NET)
(compiled Aug 13 2014,18:06:01)
;
_computing_structure_refinement 'SHELXL-2013 (Sheldrick, 2013)'
_computing_structure_solution 'SHELXS-2013 (Sheldrick, 2013)'
_diffrn_ambient_environment N~2~
_diffrn_ambient_temperature 112.4(5)
_diffrn_measured_fraction_theta_full 0.996
_diffrn_measured_fraction_theta_max 0.996
_diffrn_measurement_device_type 'oxford gemini s'
_diffrn_measurement_method '\w scans'
_diffrn_orient_matrix_UB_11 -0.0032741000
_diffrn_orient_matrix_UB_12 -0.0359491000
_diffrn_orient_matrix_UB_13 -0.0365484000
_diffrn_orient_matrix_UB_21 -0.0168517000
_diffrn_orient_matrix_UB_22 0.0524671000
_diffrn_orient_matrix_UB_23 -0.0256191000
_diffrn_orient_matrix_UB_31 0.0910526000
_diffrn_orient_matrix_UB_32 -0.0038549000
_diffrn_orient_matrix_UB_33 -0.0170461000
_diffrn_radiation_type MoK\a
_diffrn_radiation_wavelength 0.71073
_diffrn_reflns_av_unetI/netI 0.1001
_diffrn_reflns_Laue_measured_fraction_full 0.996
_diffrn_reflns_Laue_measured_fraction_max 0.996
_diffrn_reflns_limit_h_max 9
_diffrn_reflns_limit_h_min -9
_diffrn_reflns_limit_k_max 13
_diffrn_reflns_limit_k_min -13
_diffrn_reflns_limit_l_max 18
_diffrn_reflns_limit_l_min -18
_diffrn_reflns_number 7290
_diffrn_reflns_point_group_measured_fraction_full 0.996
_diffrn_reflns_point_group_measured_fraction_max 0.996
_diffrn_reflns_theta_full 25.000
_diffrn_reflns_theta_max 24.998
_diffrn_reflns_theta_min 3.258
_diffrn_source 'Enhance (Mo) X-ray Source'
_diffrn_standards_decay_% 0
_diffrn_standards_interval_count 50
_diffrn_standards_interval_time 10
_diffrn_standards_number 2
_exptl_absorpt_coefficient_mu 1.721
_exptl_absorpt_correction_T_max 1.00000
_exptl_absorpt_correction_T_min 0.95103
_exptl_absorpt_correction_type multi-scan
_exptl_absorpt_process_details
;
CrysAlisPro, Agilent Technologies,
Version 1.171.37.35 (release 13-08-2014 CrysAlis171 .NET)
(compiled Aug 13 2014,18:06:01)
Empirical absorption correction using spherical harmonics,
 implemented in SCALE3 ABSPACK scaling algorithm.
;
_exptl_crystal_colour yellow
_exptl_crystal_density_diffrn 1.667
_exptl_crystal_description block
_exptl_crystal_F_000 680
_exptl_crystal_size_max 0.2
_exptl_crystal_size_mid 0.2
_exptl_crystal_size_min 0.1
_refine_diff_density_max 0.646
_refine_diff_density_min -0.444
_refine_diff_density_rms 0.102
_refine_ls_extinction_method none
_refine_ls_goodness_of_fit_ref 0.845
_refine_ls_hydrogen_treatment constr
_refine_ls_matrix_type full
_refine_ls_number_parameters 354
_refine_ls_number_reflns 7290
_refine_ls_number_restraints 0
_refine_ls_restrained_S_all 0.845
_refine_ls_R_factor_all 0.0653
_refine_ls_R_factor_gt 0.0409
_refine_ls_shift/su_max 0.000
_refine_ls_shift/su_mean 0.000
_refine_ls_structure_factor_coef Fsqd
_refine_ls_weighting_details 'w=1/[\s^2^(Fo^2^)+(0.0373P)^2^] where P=(Fo^2^+2Fc^2^)/3'
_refine_ls_weighting_scheme calc
_refine_ls_wR_factor_gt 0.0772
_refine_ls_wR_factor_ref 0.0812
_reflns_Friedel_coverage 0.000
_reflns_number_gt 5155
_reflns_number_total 7290
_reflns_threshold_expression 'I > 2\s(I)'
_cod_data_source_file jo7b00030_si_001.cif
_cod_data_source_block MK-440-C-2
_cod_database_code 4032353
_shelx_space_group_comment
;
The symmetry employed for this shelxl refinement is uniquely defined
by the following loop, which should always be used as a source of
symmetry information in preference to the above space-group names.
They are only intended as comments.
;
_cell_oxdiff_twin_number 2
_diffrn_oxdiff_twin_integration_method simultaneous
_shelxl_version_number 2013-4

loop_
_space_group_symop_operation_xyz
'x, y, z'
'-x, -y, -z'

loop_
_atom_site_label
_atom_site_type_symbol
_atom_site_fract_x
_atom_site_fract_y
_atom_site_fract_z
_atom_site_U_iso_or_equiv
_atom_site_adp_type
_atom_site_occupancy
_atom_site_site_symmetry_order
_atom_site_calc_flag
_atom_site_refinement_flags_posn
_atom_site_refinement_flags_adp
C1 C 0.2903(5) 0.7027(4) -0.1110(3) 0.0141(11) Uani 1 1 d . .
C2 C 0.3411(5) 0.6185(4) -0.0475(3) 0.0174(11) Uani 1 1 d . .
H2 H 0.3370 0.5370 -0.0464 0.021 Uiso 1 1 calc R U
C3 C 0.3997(6) 0.6823(5) 0.0144(3) 0.0251(13) Uani 1 1 d . .
H3 H 0.4412 0.6499 0.0639 0.030 Uiso 1 1 calc R U
C4 C 0.3841(6) 0.8036(5) -0.0121(3) 0.0269(13) Uani 1 1 d . .
H4 H 0.4129 0.8647 0.0173 0.032 Uiso 1 1 calc R U
C5 C 0.3176(5) 0.8167(4) -0.0906(3) 0.0186(11) Uani 1 1 d . .
H5 H 0.2960 0.8869 -0.1227 0.022 Uiso 1 1 calc R U
C6 C -0.1067(5) 0.7470(5) 0.0138(3) 0.0240(12) Uani 1 1 d . .
H6 H -0.1482 0.7238 -0.0339 0.029 Uiso 1 1 calc R U
C7 C -0.0496(5) 0.6702(5) 0.0806(3) 0.0261(13) Uani 1 1 d . .
H7 H -0.0461 0.5878 0.0843 0.031 Uiso 1 1 calc R U
C8 C 0.0007(6) 0.7408(5) 0.1402(3) 0.0290(13) Uani 1 1 d . .
H8 H 0.0434 0.7129 0.1904 0.035 Uiso 1 1 calc R U
C9 C -0.0245(6) 0.8617(5) 0.1113(3) 0.0314(14) Uani 1 1 d . .
H9 H -0.0021 0.9269 0.1391 0.038 Uiso 1 1 calc R U
C10 C -0.0899(6) 0.8652(5) 0.0322(3) 0.0300(14) Uani 1 1 d . .
H10 H -0.1169 0.9330 -0.0017 0.036 Uiso 1 1 calc R U
C11 C 0.4837(5) 0.3767(4) -0.2633(3) 0.0153(11) Uani 1 1 d . .
C12 C 0.4936(5) 0.2621(4) -0.2238(3) 0.0167(11) Uani 1 1 d . .
H12 H 0.4174 0.2409 -0.1727 0.020 Uiso 1 1 calc R U
C13 C 0.6399(6) 0.1855(4) -0.2758(3) 0.0231(12) Uani 1 1 d . .
H13 H 0.6775 0.1048 -0.2646 0.028 Uiso 1 1 calc R U
C14 C 0.7194(5) 0.2521(5) -0.3475(3) 0.0182(11) Uani 1 1 d . .
H14 H 0.8183 0.2227 -0.3919 0.022 Uiso 1 1 calc R U
C15 C 0.6228(5) 0.3714(4) -0.3406(3) 0.0159(11) Uani 1 1 d . .
H15 H 0.6462 0.4342 -0.3793 0.019 Uiso 1 1 calc R U
C16 C 0.2239(5) 0.2872(4) -0.3786(3) 0.0175(12) Uani 1 1 d . .
H16 H 0.1311 0.3459 -0.3501 0.021 Uiso 1 1 calc R U
C17 C 0.2641(5) 0.1666(5) -0.3509(3) 0.0197(12) Uani 1 1 d . .
H17 H 0.2017 0.1319 -0.3010 0.024 Uiso 1 1 calc R U
C18 C 0.4153(6) 0.1083(4) -0.4122(3) 0.0203(12) Uani 1 1 d . .
H18 H 0.4707 0.0288 -0.4096 0.024 Uiso 1 1 calc R U
C19 C 0.4672(6) 0.1925(5) -0.4779(3) 0.0203(12) Uani 1 1 d . .
H19 H 0.5628 0.1774 -0.5265 0.024 Uiso 1 1 calc R U
C20 C 0.3517(5) 0.3022(5) -0.4581(3) 0.0186(11) Uani 1 1 d . .
H20 H 0.3572 0.3725 -0.4910 0.022 Uiso 1 1 calc R U
C21 C 0.1666(5) 0.6005(4) -0.3292(3) 0.0130(10) Uani 1 1 d . .
C22 C -0.0081(5) 0.5798(4) -0.2955(3) 0.0137(11) Uani 1 1 d . .
C23 C -0.0935(5) 0.5916(4) -0.3675(3) 0.0128(11) Uani 1 1 d . .
H23 H -0.2083 0.5836 -0.3639 0.015 Uiso 1 1 calc R U
C24 C 0.0255(5) 0.6176(4) -0.4461(3) 0.0165(11) Uani 1 1 d . .
H24 H 0.0023 0.6296 -0.5031 0.020 Uiso 1 1 calc R U
C25 C 0.1852(5) 0.6223(4) -0.4234(3) 0.0147(11) Uani 1 1 d . .
H25 H 0.2857 0.6371 -0.4631 0.018 Uiso 1 1 calc R U
C26 C 0.0326(7) 0.8999(4) -0.3017(4) 0.0297(13) Uani 1 1 d . .
H26 H 0.1287 0.9067 -0.2789 0.036 Uiso 1 1 calc R U
C27 C -0.1256(7) 0.8693(4) -0.2525(4) 0.0311(14) Uani 1 1 d . .
H27 H -0.1525 0.8533 -0.1912 0.037 Uiso 1 1 calc R U
C28 C -0.2350(6) 0.8672(4) -0.3128(4) 0.0280(13) Uani 1 1 d . .
H28 H -0.3465 0.8492 -0.2981 0.034 Uiso 1 1 calc R U
C29 C -0.1467(6) 0.8970(4) -0.3986(3) 0.0225(12) Uani 1 1 d . .
H29 H -0.1889 0.9018 -0.4509 0.027 Uiso 1 1 calc R U
C30 C 0.0176(6) 0.9182(4) -0.3915(3) 0.0236(12) Uani 1 1 d . .
H30 H 0.1019 0.9406 -0.4384 0.028 Uiso 1 1 calc R U
C31 C -0.2483(5) 0.5638(4) -0.1769(3) 0.0211(12) Uani 1 1 d . .
H31A H -0.3032 0.6448 -0.1859 0.032 Uiso 1 1 calc R U
H31B H -0.2757 0.5454 -0.1139 0.032 Uiso 1 1 calc R U
H31C H -0.2903 0.5096 -0.2100 0.032 Uiso 1 1 calc R U
O1 O 0.2177(3) 0.6805(3) -0.18237(18) 0.0136(7) Uani 1 1 d . .
O2 O 0.3638(3) 0.4758(3) -0.22300(18) 0.0126(7) Uani 1 1 d . .
O3 O -0.0631(3) 0.5511(3) -0.20807(19) 0.0167(8) Uani 1 1 d . .
O4 O 0.4811(3) 0.6453(3) -0.31892(19) 0.0159(8) Uani 1 1 d . .
P1 P 0.32561(14) 0.60398(11) -0.26834(8) 0.0122(3) Uani 1 1 d . .
Fe1 Fe 0.14705(8) 0.75327(7) 0.01294(4) 0.01855(19) Uani 1 1 d . .
Fe2 Fe 0.46784(7) 0.25203(6) -0.35313(4) 0.01469(17) Uani 1 1 d . .
Fe3 Fe -0.01035(7) 0.74692(6) -0.35212(4) 0.01362(17) Uani 1 1 d . .

loop_
_atom_site_aniso_label
_atom_site_aniso_U_11
_atom_site_aniso_U_22
_atom_site_aniso_U_33
_atom_site_aniso_U_23
_atom_site_aniso_U_13
_atom_site_aniso_U_12
C1 0.011(2) 0.022(3) 0.007(2) -0.004(2) -0.001(2) 0.002(2)
C2 0.015(2) 0.016(3) 0.016(3) -0.002(2) 0.001(2) 0.006(2)
C3 0.020(3) 0.045(4) 0.010(3) -0.004(3) -0.007(2) -0.001(3)
C4 0.029(3) 0.036(4) 0.014(3) -0.014(3) -0.004(2) -0.002(3)
C5 0.021(3) 0.017(3) 0.015(3) -0.003(2) 0.002(2) -0.003(2)
C6 0.014(2) 0.031(4) 0.022(3) 0.001(3) 0.002(2) 0.000(3)
C7 0.021(3) 0.025(3) 0.025(3) 0.005(3) 0.004(2) 0.002(2)
C8 0.031(3) 0.037(4) 0.009(3) 0.001(3) 0.004(2) 0.008(3)
C9 0.033(3) 0.031(4) 0.019(3) -0.010(3) 0.008(3) 0.005(3)
C10 0.024(3) 0.028(4) 0.029(3) 0.003(3) 0.002(3) 0.007(2)
C11 0.010(2) 0.019(3) 0.019(3) -0.004(2) -0.010(2) 0.000(2)
C12 0.020(2) 0.017(3) 0.014(3) 0.002(2) -0.008(2) -0.002(2)
C13 0.026(3) 0.016(3) 0.032(3) -0.002(3) -0.022(3) 0.003(2)
C14 0.012(2) 0.019(3) 0.022(3) -0.012(3) -0.004(2) 0.003(2)
C15 0.016(2) 0.018(3) 0.016(3) -0.004(2) -0.006(2) -0.004(2)
C16 0.012(2) 0.018(3) 0.024(3) -0.011(2) -0.008(2) 0.001(2)
C17 0.018(3) 0.027(3) 0.017(3) -0.003(2) -0.005(2) -0.010(2)
C18 0.026(3) 0.017(3) 0.021(3) -0.005(2) -0.009(2) -0.005(2)
C19 0.018(3) 0.032(3) 0.014(3) -0.006(2) -0.005(2) -0.009(2)
C20 0.022(3) 0.022(3) 0.016(3) 0.003(2) -0.011(2) -0.010(2)
C21 0.013(2) 0.007(3) 0.017(3) -0.006(2) -0.002(2) 0.001(2)
C22 0.015(2) 0.009(3) 0.018(3) -0.002(2) -0.006(2) 0.000(2)
C23 0.008(2) 0.012(3) 0.020(3) -0.002(2) -0.004(2) -0.005(2)
C24 0.019(2) 0.020(3) 0.014(3) -0.004(2) -0.009(2) -0.003(2)
C25 0.013(2) 0.015(3) 0.014(3) -0.004(2) 0.002(2) -0.001(2)
C26 0.043(3) 0.013(3) 0.041(4) -0.001(3) -0.027(3) -0.004(3)
C27 0.050(4) 0.013(3) 0.021(3) -0.005(2) 0.001(3) 0.005(3)
C28 0.020(3) 0.015(3) 0.043(4) 0.002(3) -0.004(3) 0.006(2)
C29 0.028(3) 0.016(3) 0.023(3) 0.008(2) -0.012(2) 0.002(2)
C30 0.026(3) 0.017(3) 0.028(3) 0.006(2) -0.007(3) -0.007(2)
C31 0.015(2) 0.030(3) 0.017(3) 0.004(2) 0.003(2) -0.010(2)
O1 0.0112(15) 0.019(2) 0.0092(17) -0.0046(14) -0.0023(13) 0.0025(13)
O2 0.0111(15) 0.0117(19) 0.0127(17) -0.0018(14) -0.0016(13) 0.0025(14)
O3 0.0099(15) 0.026(2) 0.0128(18) 0.0074(15) -0.0004(14) -0.0044(14)
O4 0.0110(15) 0.020(2) 0.0170(18) -0.0016(15) -0.0045(14) -0.0028(14)
P1 0.0111(6) 0.0146(8) 0.0112(7) -0.0008(6) -0.0035(5) -0.0016(5)
Fe1 0.0210(4) 0.0194(4) 0.0125(4) -0.0031(3) -0.0018(3) 0.0012(3)
Fe2 0.0146(3) 0.0148(4) 0.0152(4) -0.0037(3) -0.0051(3) -0.0016(3)
Fe3 0.0145(3) 0.0127(4) 0.0139(4) 0.0003(3) -0.0044(3) -0.0016(3)

loop_
_atom_type_symbol
_atom_type_description
_atom_type_scat_dispersion_real
_atom_type_scat_dispersion_imag
_atom_type_scat_source
C C 0.0033 0.0016 'International Tables Vol C Tables 4.2.6.8 and 6.1.1.4'
H H 0.0000 0.0000 'International Tables Vol C Tables 4.2.6.8 and 6.1.1.4'
O O 0.0106 0.0060 'International Tables Vol C Tables 4.2.6.8 and 6.1.1.4'
P P 0.1023 0.0942 'International Tables Vol C Tables 4.2.6.8 and 6.1.1.4'
Fe Fe 0.3463 0.8444 'International Tables Vol C Tables 4.2.6.8 and 6.1.1.4'

loop_
_geom_angle_atom_site_label_1
_geom_angle_atom_site_label_2
_geom_angle_atom_site_label_3
_geom_angle
O1 C1 C2 126.4(4)
O1 C1 C5 123.7(4)
C2 C1 C5 109.9(4)
O1 C1 Fe1 123.4(3)
C2 C1 Fe1 70.4(2)
C5 C1 Fe1 71.1(3)
C1 C2 C3 106.5(4)
C1 C2 Fe1 68.8(2)
C3 C2 Fe1 69.6(3)
C4 C3 C2 108.2(5)
C4 C3 Fe1 69.8(3)
C2 C3 Fe1 69.5(3)
C5 C4 C3 108.7(5)
C5 C4 Fe1 70.3(3)
C3 C4 Fe1 69.6(3)
C4 C5 C1 106.6(4)
C4 C5 Fe1 69.3(3)
C1 C5 Fe1 68.3(2)
C10 C6 C7 108.3(5)
C10 C6 Fe1 69.4(3)
C7 C6 Fe1 69.9(3)
C8 C7 C6 107.7(5)
C8 C7 Fe1 69.7(3)
C6 C7 Fe1 69.6(3)
C7 C8 C9 108.7(5)
C7 C8 Fe1 70.2(3)
C9 C8 Fe1 69.8(3)
C8 C9 C10 107.6(5)
C8 C9 Fe1 69.6(3)
C10 C9 Fe1 69.3(3)
C6 C10 C9 107.7(5)
C6 C10 Fe1 70.0(3)
C9 C10 Fe1 70.0(3)
O2 C11 C12 122.0(4)
O2 C11 C15 129.0(4)
C12 C11 C15 108.7(4)
O2 C11 Fe2 131.4(3)
C12 C11 Fe2 69.7(3)
C15 C11 Fe2 69.8(3)
C13 C12 C11 107.7(4)
C13 C12 Fe2 69.7(3)
C11 C12 Fe2 69.9(3)
C12 C13 C14 108.3(4)
C12 C13 Fe2 69.9(2)
C14 C13 Fe2 69.7(3)
C15 C14 C13 108.4(4)
C15 C14 Fe2 70.0(2)
C13 C14 Fe2 69.8(2)
C14 C15 C11 106.9(4)
C14 C15 Fe2 69.3(3)
C11 C15 Fe2 69.5(2)
C17 C16 C20 107.5(4)
C17 C16 Fe2 69.9(2)
C20 C16 Fe2 69.6(2)
C18 C17 C16 108.1(4)
C18 C17 Fe2 69.7(2)
C16 C17 Fe2 69.5(3)
C17 C18 C19 107.7(4)
C17 C18 Fe2 69.8(3)
C19 C18 Fe2 69.7(3)
C20 C19 C18 109.0(4)
C20 C19 Fe2 70.0(3)
C18 C19 Fe2 69.9(3)
C19 C20 C16 107.7(4)
C19 C20 Fe2 70.0(3)
C16 C20 Fe2 69.5(3)
C25 C21 C22 106.6(4)
C25 C21 P1 125.6(3)
C22 C21 P1 127.7(3)
C25 C21 Fe3 68.8(3)
C22 C21 Fe3 70.0(2)
P1 C21 Fe3 124.5(2)
O3 C22 C23 131.0(4)
O3 C22 C21 120.7(4)
C23 C22 C21 108.3(4)
O3 C22 Fe3 128.9(3)
C23 C22 Fe3 69.1(3)
C21 C22 Fe3 69.0(2)
C22 C23 C24 108.2(3)
C22 C23 Fe3 70.6(3)
C24 C23 Fe3 68.9(2)
C25 C24 C23 108.4(4)
C25 C24 Fe3 69.9(3)
C23 C24 Fe3 70.3(2)
C24 C25 C21 108.5(4)
C24 C25 Fe3 69.3(2)
C21 C25 Fe3 70.1(2)
C27 C26 C30 107.3(5)
C27 C26 Fe3 69.0(3)
C30 C26 Fe3 70.4(3)
C28 C27 C26 108.0(5)
C28 C27 Fe3 69.5(3)
C26 C27 Fe3 70.2(3)
C27 C28 C29 108.2(4)
C27 C28 Fe3 69.7(3)
C29 C28 Fe3 70.5(3)
C28 C29 C30 107.7(4)
C28 C29 Fe3 69.1(3)
C30 C29 Fe3 70.4(3)
C26 C30 C29 108.6(4)
C26 C30 Fe3 69.3(3)
C29 C30 Fe3 69.3(3)
C1 O1 P1 123.0(2)
C11 O2 P1 125.4(3)
C22 O3 C31 115.1(3)
O4 P1 O1 116.56(17)
O4 P1 O2 114.48(16)
O1 P1 O2 99.49(15)
O4 P1 C21 114.7(2)
O1 P1 C21 102.17(18)
O2 P1 C21 107.65(19)
C1 Fe1 C2 40.78(17)
C1 Fe1 C3 68.11(18)
C2 Fe1 C3 40.83(18)
C1 Fe1 C10 121.84(19)
C2 Fe1 C10 155.9(2)
C3 Fe1 C10 162.6(2)
C1 Fe1 C4 67.87(18)
C2 Fe1 C4 68.6(2)
C3 Fe1 C4 40.59(19)
C10 Fe1 C4 126.3(2)
C1 Fe1 C6 107.33(18)
C2 Fe1 C6 119.6(2)
C3 Fe1 C6 155.2(2)
C10 Fe1 C6 40.61(19)
C4 Fe1 C6 162.4(2)
C1 Fe1 C5 40.56(17)
C2 Fe1 C5 68.84(18)
C3 Fe1 C5 68.33(19)
C10 Fe1 C5 109.0(2)
C4 Fe1 C5 40.38(18)
C6 Fe1 C5 125.09(19)
C1 Fe1 C8 159.5(2)
C2 Fe1 C8 122.8(2)
C3 Fe1 C8 107.5(2)
C10 Fe1 C8 68.3(2)
C4 Fe1 C8 122.7(2)
C6 Fe1 C8 67.7(2)
C5 Fe1 C8 158.3(2)
C1 Fe1 C9 158.0(2)
C2 Fe1 C9 160.6(2)
C3 Fe1 C9 125.3(2)
C10 Fe1 C9 40.63(19)
C4 Fe1 C9 109.6(2)
C6 Fe1 C9 68.1(2)
C5 Fe1 C9 123.2(2)
C8 Fe1 C9 40.63(19)
C1 Fe1 C7 123.3(2)
C2 Fe1 C7 105.4(2)
C3 Fe1 C7 120.1(2)
C10 Fe1 C7 68.4(2)
C4 Fe1 C7 156.4(2)
C6 Fe1 C7 40.52(17)
C5 Fe1 C7 160.7(2)
C8 Fe1 C7 40.09(19)
C9 Fe1 C7 68.1(2)
C14 Fe2 C16 165.97(19)
C14 Fe2 C11 68.03(17)
C16 Fe2 C11 109.00(17)
C14 Fe2 C13 40.48(18)
C16 Fe2 C13 152.53(19)
C11 Fe2 C13 67.89(18)
C14 Fe2 C18 118.43(19)
C16 Fe2 C18 68.24(18)
C11 Fe2 C18 164.38(18)
C13 Fe2 C18 107.0(2)
C14 Fe2 C20 127.71(18)
C16 Fe2 C20 40.91(17)
C11 Fe2 C20 120.72(19)
C13 Fe2 C20 164.56(19)
C18 Fe2 C20 68.02(19)
C14 Fe2 C19 108.39(18)
C16 Fe2 C19 67.95(18)
C11 Fe2 C19 154.30(19)
C13 Fe2 C19 127.0(2)
C18 Fe2 C19 40.39(17)
C20 Fe2 C19 40.01(17)
C14 Fe2 C17 152.06(19)
C16 Fe2 C17 40.62(17)
C11 Fe2 C17 127.59(18)
C13 Fe2 C17 118.1(2)
C18 Fe2 C17 40.43(17)
C20 Fe2 C17 68.30(18)
C19 Fe2 C17 67.81(18)
C14 Fe2 C15 40.71(18)
C16 Fe2 C15 128.19(18)
C11 Fe2 C15 40.65(16)
C13 Fe2 C15 68.39(19)
C18 Fe2 C15 152.97(17)
C20 Fe2 C15 108.94(19)
C19 Fe2 C15 119.80(18)
C17 Fe2 C15 165.67(18)
C14 Fe2 C12 68.22(17)
C16 Fe2 C12 119.10(18)
C11 Fe2 C12 40.47(17)
C13 Fe2 C12 40.48(17)
C18 Fe2 C12 126.23(19)
C20 Fe2 C12 154.15(18)
C19 Fe2 C12 164.0(2)
C17 Fe2 C12 107.42(18)
C15 Fe2 C12 68.56(18)
C27 Fe3 C24 161.73(19)
C27 Fe3 C28 40.8(2)
C24 Fe3 C28 123.7(2)
C27 Fe3 C25 155.8(2)
C24 Fe3 C25 40.78(16)
C28 Fe3 C25 163.1(2)
C27 Fe3 C29 68.3(2)
C24 Fe3 C29 105.9(2)
C28 Fe3 C29 40.47(18)
C25 Fe3 C29 128.07(19)
C27 Fe3 C23 124.47(19)
C24 Fe3 C23 40.75(16)
C28 Fe3 C23 103.41(19)
C25 Fe3 C23 68.55(17)
C29 Fe3 C23 115.10(18)
C27 Fe3 C21 119.9(2)
C24 Fe3 C21 69.10(18)
C28 Fe3 C21 151.56(19)
C25 Fe3 C21 41.12(16)
C29 Fe3 C21 167.82(18)
C23 Fe3 C21 68.90(17)
C27 Fe3 C26 40.82(18)
C24 Fe3 C26 154.96(19)
C28 Fe3 C26 68.6(2)
C25 Fe3 C26 122.66(19)
C29 Fe3 C26 68.3(2)
C23 Fe3 C26 164.22(19)
C21 Fe3 C26 111.24(19)
C27 Fe3 C22 107.1(2)
C24 Fe3 C22 68.28(18)
C28 Fe3 C22 115.58(19)
C25 Fe3 C22 68.51(17)
C29 Fe3 C22 148.76(18)
C23 Fe3 C22 40.31(17)
C21 Fe3 C22 41.05(16)
C26 Fe3 C22 129.5(2)
C27 Fe3 C30 67.8(2)
C24 Fe3 C30 119.72(19)
C28 Fe3 C30 67.83(19)
C25 Fe3 C30 111.60(18)
C29 Fe3 C30 40.31(18)
C23 Fe3 C30 150.94(19)
C21 Fe3 C30 131.60(17)
C26 Fe3 C30 40.22(18)
C22 Fe3 C30 168.68(19)

loop_
_geom_bond_atom_site_label_1
_geom_bond_atom_site_label_2
_geom_bond_distance
C1 O1 1.396(5)
C1 C2 1.409(6)
C1 C5 1.408(6)
C1 Fe1 2.011(4)
C2 C3 1.418(7)
C2 Fe1 2.032(4)
C3 C4 1.411(7)
C3 Fe1 2.033(5)
C4 C5 1.409(6)
C4 Fe1 2.036(5)
C5 Fe1 2.048(4)
C6 C10 1.416(7)
C6 C7 1.417(6)
C6 Fe1 2.044(4)
C7 C8 1.402(7)
C7 Fe1 2.048(4)
C8 C9 1.419(7)
C8 Fe1 2.042(4)
C9 C10 1.417(7)
C9 Fe1 2.045(5)
C10 Fe1 2.036(5)
C11 O2 1.388(5)
C11 C12 1.411(6)
C11 C15 1.419(6)
C11 Fe2 2.040(5)
C12 C13 1.409(6)
C12 Fe2 2.038(4)
C13 C14 1.408(6)
C13 Fe2 2.035(4)
C14 C15 1.419(6)
C14 Fe2 2.035(4)
C15 Fe2 2.044(4)
C16 C17 1.418(6)
C16 C20 1.427(6)
C16 Fe2 2.040(4)
C17 C18 1.412(6)
C17 Fe2 2.045(4)
C18 C19 1.410(6)
C18 Fe2 2.043(5)
C19 C20 1.397(6)
C19 Fe2 2.041(4)
C20 Fe2 2.042(5)
C21 C25 1.429(6)
C21 C22 1.437(5)
C21 P1 1.744(5)
C21 Fe3 2.043(4)
C22 O3 1.355(5)
C22 C23 1.411(6)
C22 Fe3 2.056(5)
C23 C24 1.412(5)
C23 Fe3 2.037(4)
C24 C25 1.410(6)
C24 Fe3 2.019(4)
C25 Fe3 2.027(4)
C26 C27 1.417(6)
C26 C30 1.407(6)
C26 Fe3 2.039(5)
C27 C28 1.410(7)
C27 Fe3 2.023(5)
C28 C29 1.404(6)
C28 Fe3 2.019(4)
C29 C30 1.410(6)
C29 Fe3 2.038(5)
C30 Fe3 2.053(5)
C31 O3 1.431(4)
O1 P1 1.578(3)
O2 P1 1.595(3)
O4 P1 1.458(3)

loop_
_cell_oxdiff_twin_id
_cell_oxdiff_twin_matrix_11
_cell_oxdiff_twin_matrix_12
_cell_oxdiff_twin_matrix_13
_cell_oxdiff_twin_matrix_21
_cell_oxdiff_twin_matrix_22
_cell_oxdiff_twin_matrix_23
_cell_oxdiff_twin_matrix_31
_cell_oxdiff_twin_matrix_32
_cell_oxdiff_twin_matrix_33
1 1.0000 0.0000 0.0000 0.0000 1.0000 0.0000 0.0000 0.0000 1.0000
2 -1.0003 -0.0000 0.0001 -0.5525 1.0003 0.0172 -0.0005 0.0004 -1.0008

loop_
_diffrn_oxdiff_twin_id
_diffrn_oxdiff_twin_ratio
_diffrn_oxdiff_twin_reflns_isolated
_diffrn_oxdiff_twin_reflns_overlapped
1 0.5253 4951 6054
2 0.4747 4953 6054
